data_4062803
_journal_name_full Organometallics
_journal_paper_doi 10.1021/om049667a
_journal_year 2004
_chemical_formula_sum 'C97 H33.5 O1.25 P2 Pd Ru'
_chemical_formula_weight 1488.15
_space_group_IT_number 14
_symmetry_cell_setting monoclinic
_symmetry_space_group_name_Hall '-P 2ybc'
_symmetry_space_group_name_H-M 'P 1 21/c 1'
_cell_angle_alpha 90.00
_cell_angle_beta 99.493(7)
_cell_angle_gamma 90.00
_cell_formula_units_Z 4
_cell_length_a 14.015(4)
_cell_length_b 24.361(7)
_cell_length_c 19.962(6)
_cell_measurement_temperature 293(2)
_cell_volume 6722(4)
_diffrn_ambient_temperature 293(2)
_exptl_crystal_density_diffrn 1.471
_cod_depositor_comments
;
The following automatic conversions were performed:
'_symmetry_cell_setting' value 'Monoclinic' changed to 'monoclinic'
according to '/home/saulius/struct/CIF-dictionaries/cif_core.dic'
dictionary named 'cif_core.dic' version 2.4.1 from 2010-06-29.

Automatic conversion script
Id: cif_fix_enum 1527 2010-12-29 10:47:43Z saulius 
;
_cod_original_sg_symbol_H-M 'P 21/c'
_cod_original_formula_sum 'C97 H33.50 O1.25 P2 Pd Ru'
_cod_database_code 4062803

loop_
_symmetry_equiv_pos_as_xyz
'x, y, z'
'-x, y+1/2, -z+1/2'
'-x, -y, -z'
'x, -y-1/2, z-1/2'

loop_
_atom_site_label
_atom_site_type_symbol
_atom_site_fract_x
_atom_site_fract_y
_atom_site_fract_z
_atom_site_U_iso_or_equiv
_atom_site_adp_type
_atom_site_occupancy
_atom_site_symmetry_multiplicity
_atom_site_calc_flag
_atom_site_refinement_flags
_atom_site_disorder_assembly
_atom_site_disorder_group
Pd1 Pd 0.36313(5) 0.63290(3) 0.11543(4) 0.0359(2) Uani 1 1 d . . .
Ru1 Ru 0.14547(5) 0.51088(3) 0.12191(4) 0.0351(2) Uani 1 1 d . . .
P1 P 0.28703(15) 0.61374(9) 0.20840(12) 0.0347(6) Uani 1 1 d . . .
P2 P 0.28154(14) 0.58307(9) 0.02375(12) 0.0292(6) Uani 1 1 d . . .
C1 C 0.4735(5) 0.6915(3) 0.1513(5) 0.037(2) Uani 1 1 d . . .
C2 C 0.4805(6) 0.6742(3) 0.0806(4) 0.035(2) Uani 1 1 d . . .
C3 C 0.4644(6) 0.7167(4) 0.0265(5) 0.044(3) Uani 1 1 d . . .
C4 C 0.4359(6) 0.7686(4) 0.0376(6) 0.049(3) Uani 1 1 d . . .
C5 C 0.4284(6) 0.7866(4) 0.1068(6) 0.051(3) Uani 1 1 d . . .
C6 C 0.4508(6) 0.7509(4) 0.1611(5) 0.045(3) Uani 1 1 d . . .
C7 C 0.5075(7) 0.7685(4) 0.2237(5) 0.055(3) Uani 1 1 d . . .
C8 C 0.5707(7) 0.7251(4) 0.2507(5) 0.048(3) Uani 1 1 d . . .
C9 C 0.5535(7) 0.6791(4) 0.2052(5) 0.043(2) Uani 1 1 d . . .
C10 C 0.6304(7) 0.6467(4) 0.1930(6) 0.049(3) Uani 1 1 d . . .
C11 C 0.6365(6) 0.6289(3) 0.1253(6) 0.047(3) Uani 1 1 d . . .
C12 C 0.5678(6) 0.6449(3) 0.0699(5) 0.041(2) Uani 1 1 d . . .
C13 C 0.5949(7) 0.6623(4) 0.0086(5) 0.048(3) Uani 1 1 d . . .
C14 C 0.5338(7) 0.7065(4) -0.0188(5) 0.046(3) Uani 1 1 d . . .
C15 C 0.5694(8) 0.7498(5) -0.0519(5) 0.059(3) Uani 1 1 d . . .
C16 C 0.5370(9) 0.8062(5) -0.0405(6) 0.067(4) Uani 1 1 d . . .
C17 C 0.4733(8) 0.8144(5) 0.0043(7) 0.061(3) Uani 1 1 d . . .
C18 C 0.4922(9) 0.8597(5) 0.0507(7) 0.072(4) Uani 1 1 d . . .
C19 C 0.4646(7) 0.8436(4) 0.1139(8) 0.066(3) Uani 1 1 d . . .
C20 C 0.5174(8) 0.8606(5) 0.1763(7) 0.070(3) Uani 1 1 d . . .
C21 C 0.5385(8) 0.8236(5) 0.2316(6) 0.060(3) Uani 1 1 d U . .
C22 C 0.6334(9) 0.8366(6) 0.2661(6) 0.074(4) Uani 1 1 d . . .
C23 C 0.6942(10) 0.7939(6) 0.2911(5) 0.069(4) Uani 1 1 d . . .
C24 C 0.6599(9) 0.7363(5) 0.2850(5) 0.060(3) Uani 1 1 d . . .
C25 C 0.7409(9) 0.7032(5) 0.2743(5) 0.069(4) Uani 1 1 d . . .
C26 C 0.7273(8) 0.6597(5) 0.2283(6) 0.063(3) Uani 1 1 d . . .
C27 C 0.7924(8) 0.6493(4) 0.1826(7) 0.070(4) Uani 1 1 d . . .
C28 C 0.7406(7) 0.6311(4) 0.1186(7) 0.062(3) Uani 1 1 d . . .
C29 C 0.7661(8) 0.6466(4) 0.0581(7) 0.063(3) Uani 1 1 d . . .
C30 C 0.6945(8) 0.6628(4) 0.0022(6) 0.057(3) Uani 1 1 d . . .
C31 C 0.7319(9) 0.7087(5) -0.0332(6) 0.065(3) Uani 1 1 d . . .
C32 C 0.6705(9) 0.7510(5) -0.0594(5) 0.068(3) Uani 1 1 d . . .
C33 C 0.7033(10) 0.8084(5) -0.0519(5) 0.075(4) Uani 1 1 d . . .
C34 C 0.6199(9) 0.8425(6) -0.0391(6) 0.071(4) Uani 1 1 d . . .
C35 C 0.6345(10) 0.8847(5) 0.0070(8) 0.074(4) Uani 1 1 d . . .
C36 C 0.5712(9) 0.8943(4) 0.0513(8) 0.068(4) Uani 1 1 d . . .
C37 C 0.6253(10) 0.9118(4) 0.1151(8) 0.073(4) Uani 1 1 d . . .
C38 C 0.5997(9) 0.8968(4) 0.1742(8) 0.070(4) Uani 1 1 d . . .
C39 C 0.6718(10) 0.8814(4) 0.2314(7) 0.066(3) Uani 1 1 d . . .
C40 C 0.7698(9) 0.8821(5) 0.2245(7) 0.070(4) Uani 1 1 d . . .
C41 C 0.8328(8) 0.8384(5) 0.2518(5) 0.065(3) Uani 1 1 d . . .
C42 C 0.7952(9) 0.7954(6) 0.2855(5) 0.076(4) Uani 1 1 d . . .
C43 C 0.8269(9) 0.7377(6) 0.2736(6) 0.074(4) Uani 1 1 d . . .
C44 C 0.8907(8) 0.7289(6) 0.2286(7) 0.074(4) Uani 1 1 d . . .
C45 C 0.8739(8) 0.6836(5) 0.1821(8) 0.075(4) Uani 1 1 d . . .
C46 C 0.9015(7) 0.7006(6) 0.1193(9) 0.079(4) Uani 1 1 d . . .
C47 C 0.8501(7) 0.6823(5) 0.0579(8) 0.070(4) Uani 1 1 d . . .
C48 C 0.8275(8) 0.7201(6) 0.0023(7) 0.071(4) Uani 1 1 d . . .
C49 C 0.8576(8) 0.7752(6) 0.0083(7) 0.071(4) Uani 1 1 d . . .
C50 C 0.7968(9) 0.8194(6) -0.0184(6) 0.069(3) Uani 1 1 d . . .
C51 C 0.8120(9) 0.8654(5) 0.0287(6) 0.067(3) Uani 1 1 d . . .
C52 C 0.7332(10) 0.8971(4) 0.0402(7) 0.070(4) Uani 1 1 d . . .
C53 C 0.7282(10) 0.9141(4) 0.1081(7) 0.068(4) Uani 1 1 d . . .
C54 C 0.7990(11) 0.8984(5) 0.1599(7) 0.070(4) Uani 1 1 d . . .
C55 C 0.8781(8) 0.8655(5) 0.1494(7) 0.064(3) Uani 1 1 d . . .
C56 C 0.9019(8) 0.8269(6) 0.2059(6) 0.065(3) Uani 1 1 d . . .
C57 C 0.9258(7) 0.7761(7) 0.1955(7) 0.070(4) Uani 1 1 d . . .
C58 C 0.9345(6) 0.7567(6) 0.1280(9) 0.076(4) Uani 1 1 d . . .
C59 C 0.9131(7) 0.7941(6) 0.0718(7) 0.071(4) Uani 1 1 d . . .
C60 C 0.8849(8) 0.8490(5) 0.0844(7) 0.064(3) Uani 1 1 d . . .
C61 C 0.1738(6) 0.5746(3) 0.1972(4) 0.034(2) Uani 1 1 d . . .
C62 C 0.0892(6) 0.5880(4) 0.1502(5) 0.044(3) Uani 1 1 d . . .
H62A H 0.0801 0.6210 0.1218 0.052 Uiso 1 1 calc R . .
C63 C 0.0190(6) 0.5474(4) 0.1543(6) 0.053(3) Uani 1 1 d . . .
H63A H -0.0467 0.5471 0.1282 0.063 Uiso 1 1 calc R . .
C64 C 0.0570(7) 0.5082(4) 0.2038(5) 0.060(3) Uani 1 1 d . . .
H64A H 0.0231 0.4762 0.2180 0.072 Uiso 1 1 calc R . .
C65 C 0.1550(6) 0.5251(3) 0.2305(5) 0.043(2) Uani 1 1 d . . .
H65A H 0.1993 0.5067 0.2667 0.052 Uiso 1 1 calc R . .
C66 C 0.2622(6) 0.6747(3) 0.2564(5) 0.045(3) Uani 1 1 d . . .
C67 C 0.3355(6) 0.6998(3) 0.2985(5) 0.041(2) Uani 1 1 d . . .
H67A H 0.3976 0.6853 0.3031 0.049 Uiso 1 1 calc R . .
C68 C 0.3194(7) 0.7466(4) 0.3348(5) 0.056(3) Uani 1 1 d . . .
H68A H 0.3712 0.7634 0.3622 0.067 Uiso 1 1 calc R . .
C69 C 0.2313(9) 0.7676(5) 0.3310(8) 0.127(7) Uani 1 1 d . . .
H69A H 0.2208 0.7987 0.3558 0.152 Uiso 1 1 calc R . .
C70 C 0.1566(10) 0.7425(7) 0.2898(11) 0.221(13) Uani 1 1 d . . .
H70A H 0.0947 0.7571 0.2859 0.265 Uiso 1 1 calc R . .
C71 C 0.1709(8) 0.6963(5) 0.2542(8) 0.155(8) Uani 1 1 d . . .
H71A H 0.1183 0.6791 0.2280 0.186 Uiso 1 1 calc R . .
C72 C 0.3693(6) 0.5753(3) 0.2733(5) 0.035(2) Uani 1 1 d . . .
C73 C 0.4536(6) 0.5549(4) 0.2574(6) 0.051(3) Uani 1 1 d . . .
H73A H 0.4648 0.5572 0.2129 0.061 Uiso 1 1 calc R . .
C74 C 0.5224(8) 0.5310(5) 0.3059(8) 0.078(4) Uani 1 1 d . . .
H74A H 0.5795 0.5174 0.2944 0.094 Uiso 1 1 calc R . .
C75 C 0.5053(9) 0.5275(4) 0.3712(8) 0.077(5) Uani 1 1 d . . .
H75A H 0.5520 0.5121 0.4043 0.092 Uiso 1 1 calc R . .
C76 C 0.4199(9) 0.5465(4) 0.3893(6) 0.070(4) Uani 1 1 d . . .
H76A H 0.4085 0.5435 0.4337 0.084 Uiso 1 1 calc R . .
C77 C 0.3526(7) 0.5700(3) 0.3397(5) 0.049(3) Uani 1 1 d . . .
H77A H 0.2946 0.5827 0.3509 0.059 Uiso 1 1 calc R . .
C78 C 0.2277(5) 0.5180(3) 0.0402(4) 0.031(2) Uani 1 1 d . . .
C79 C 0.2737(6) 0.4792(3) 0.0897(4) 0.037(2) Uani 1 1 d . . .
H79A H 0.3398 0.4819 0.1149 0.045 Uiso 1 1 calc R . .
C80 C 0.2087(7) 0.4347(3) 0.0922(5) 0.043(2) Uani 1 1 d . . .
H80A H 0.2215 0.4017 0.1202 0.052 Uiso 1 1 calc R . .
C81 C 0.1255(7) 0.4453(3) 0.0460(5) 0.044(2) Uani 1 1 d . . .
H81A H 0.0690 0.4211 0.0364 0.053 Uiso 1 1 calc R . .
C82 C 0.1368(5) 0.4959(3) 0.0136(4) 0.036(2) Uani 1 1 d . . .
H82A H 0.0896 0.5125 -0.0225 0.043 Uiso 1 1 calc R . .
C83 C 0.3497(6) 0.5684(3) -0.0451(4) 0.034(2) Uani 1 1 d . . .
C84 C 0.3744(6) 0.6113(4) -0.0842(5) 0.042(2) Uani 1 1 d . . .
H84A H 0.3526 0.6464 -0.0764 0.050 Uiso 1 1 calc R . .
C85 C 0.4298(6) 0.6039(4) -0.1339(5) 0.047(3) Uani 1 1 d . . .
H85A H 0.4434 0.6336 -0.1600 0.056 Uiso 1 1 calc R . .
C86 C 0.4651(7) 0.5534(4) -0.1451(6) 0.059(3) Uani 1 1 d . . .
H86A H 0.5036 0.5485 -0.1784 0.070 Uiso 1 1 calc R . .
C87 C 0.4433(7) 0.5096(4) -0.1067(6) 0.070(3) Uani 1 1 d . . .
H87A H 0.4672 0.4749 -0.1144 0.085 Uiso 1 1 calc R . .
C88 C 0.3865(6) 0.5164(4) -0.0568(5) 0.052(3) Uani 1 1 d . . .
H88A H 0.3728 0.4865 -0.0310 0.063 Uiso 1 1 calc R . .
C89 C 0.1804(5) 0.6226(3) -0.0213(4) 0.032(2) Uani 1 1 d . . .
C90 C 0.1294(6) 0.6069(4) -0.0836(5) 0.045(3) Uani 1 1 d . . .
H90A H 0.1475 0.5749 -0.1036 0.054 Uiso 1 1 calc R . .
C91 C 0.0522(6) 0.6371(5) -0.1172(6) 0.059(3) Uani 1 1 d . . .
H91A H 0.0192 0.6258 -0.1591 0.071 Uiso 1 1 calc R . .
C92 C 0.0262(7) 0.6831(5) -0.0878(7) 0.072(4) Uani 1 1 d . . .
H92A H -0.0258 0.7034 -0.1100 0.087 Uiso 1 1 calc R . .
C93 C 0.0743(7) 0.7015(5) -0.0253(7) 0.071(4) Uani 1 1 d . . .
H93A H 0.0548 0.7334 -0.0058 0.086 Uiso 1 1 calc R . .
C94 C 0.1544(6) 0.6703(4) 0.0080(5) 0.051(3) Uani 1 1 d . . .
H94A H 0.1889 0.6822 0.0492 0.062 Uiso 1 1 calc R . .
O1 O 0.7968(15) 0.4988(10) 0.2498(13) 0.168(8) Uani 0.50 1 d PU . .
O1' O 0.7934(17) 0.4402(12) 0.2559(14) 0.189(9) Uani 0.50 1 d PU . .
O2 O 0.890(3) 0.4399(16) 0.343(2) 0.140(14) Uani 0.25 1 d PU . .
C101 C 0.125(2) 0.8505(9) 0.9191(15) 0.197(9) Uani 0.50 1 d PGU . .
H10A H 0.1072 0.8159 0.9020 0.236 Uiso 0.50 1 calc PR . .
C102 C 0.205(2) 0.8563(10) 0.9704(15) 0.187(9) Uani 0.50 1 d PGU . .
H10B H 0.2398 0.8255 0.9877 0.225 Uiso 0.50 1 calc PR . .
C103 C 0.2323(15) 0.9080(14) 0.9960(12) 0.188(9) Uani 0.50 1 d PGU . .
H10C H 0.2854 0.9118 1.0303 0.226 Uiso 0.50 1 calc PR . .
C104 C 0.180(2) 0.9540(9) 0.9702(15) 0.195(9) Uani 0.50 1 d PGU . .
H10D H 0.1984 0.9887 0.9873 0.234 Uiso 0.50 1 calc PR . .
C105 C 0.101(2) 0.9483(11) 0.9189(15) 0.203(9) Uani 0.50 1 d PGU . .
H10E H 0.0658 0.9791 0.9017 0.244 Uiso 0.50 1 calc PR . .
C106 C 0.0733(16) 0.8966(14) 0.8934(12) 0.207(9) Uani 0.50 1 d PGU . .
H10F H 0.0202 0.8927 0.8591 0.248 Uiso 0.50 1 calc PR . .

loop_
_atom_site_aniso_label
_atom_site_aniso_U_11
_atom_site_aniso_U_22
_atom_site_aniso_U_33
_atom_site_aniso_U_23
_atom_site_aniso_U_13
_atom_site_aniso_U_12
Pd1 0.0347(4) 0.0420(4) 0.0309(4) -0.0050(4) 0.0051(3) -0.0099(3)
Ru1 0.0397(4) 0.0346(4) 0.0327(5) -0.0042(4) 0.0108(4) -0.0056(3)
P1 0.0361(12) 0.0366(13) 0.0319(15) -0.0064(12) 0.0072(12) -0.0044(10)
P2 0.0305(11) 0.0308(12) 0.0267(14) 0.0002(11) 0.0059(11) -0.0024(10)
C1 0.029(5) 0.045(6) 0.038(6) -0.010(5) 0.008(5) -0.010(4)
C2 0.033(5) 0.044(5) 0.028(6) -0.012(5) 0.008(5) -0.010(4)
C3 0.033(5) 0.060(7) 0.032(6) 0.005(5) -0.020(5) -0.021(5)
C4 0.033(5) 0.048(7) 0.059(8) 0.013(6) -0.016(6) 0.006(5)
C5 0.023(5) 0.050(7) 0.082(9) -0.007(7) 0.010(6) -0.001(4)
C6 0.037(5) 0.054(6) 0.050(7) -0.018(6) 0.022(5) -0.008(5)
C7 0.064(7) 0.071(8) 0.041(7) -0.024(6) 0.039(6) -0.021(6)
C8 0.054(6) 0.069(7) 0.026(6) -0.013(6) 0.018(5) -0.025(6)
C9 0.050(6) 0.052(6) 0.027(6) 0.016(5) 0.007(5) -0.023(5)
C10 0.047(6) 0.040(6) 0.055(7) 0.016(5) -0.005(6) -0.012(5)
C11 0.045(5) 0.026(5) 0.071(8) -0.005(6) 0.016(6) 0.003(4)
C12 0.047(5) 0.027(5) 0.050(7) -0.016(5) 0.009(6) -0.011(4)
C13 0.074(7) 0.043(6) 0.033(6) -0.029(5) 0.024(6) -0.019(5)
C14 0.052(6) 0.064(7) 0.019(6) -0.016(5) -0.002(5) -0.024(6)
C15 0.061(7) 0.097(10) 0.015(5) 0.006(6) -0.005(5) -0.025(7)
C16 0.070(8) 0.082(9) 0.037(7) 0.026(7) -0.032(7) -0.010(7)
C17 0.061(7) 0.057(8) 0.058(8) 0.022(7) -0.009(7) 0.014(6)
C18 0.078(8) 0.050(8) 0.083(10) 0.028(8) 0.001(8) 0.028(7)
C19 0.057(7) 0.048(7) 0.097(11) 0.002(8) 0.021(8) 0.034(5)
C20 0.073(8) 0.061(8) 0.082(10) -0.028(8) 0.029(8) 0.019(7)
C21 0.072(6) 0.060(6) 0.054(6) -0.033(5) 0.032(6) -0.003(5)
C22 0.087(9) 0.094(10) 0.047(8) -0.053(8) 0.028(8) -0.018(8)
C23 0.090(9) 0.102(10) 0.020(6) -0.037(7) 0.025(7) -0.048(8)
C24 0.086(8) 0.079(8) 0.016(6) -0.003(6) 0.010(6) -0.019(7)
C25 0.085(9) 0.084(9) 0.026(7) 0.022(7) -0.026(7) -0.020(8)
C26 0.062(7) 0.068(8) 0.054(8) 0.036(7) -0.008(7) 0.008(6)
C27 0.046(7) 0.054(7) 0.101(11) 0.026(7) -0.017(8) 0.011(6)
C28 0.057(7) 0.032(6) 0.098(10) 0.000(7) 0.014(8) 0.012(5)
C29 0.056(7) 0.045(7) 0.094(10) -0.032(7) 0.032(8) 0.010(5)
C30 0.063(7) 0.059(7) 0.056(8) -0.052(6) 0.036(7) -0.016(6)
C31 0.082(9) 0.092(9) 0.031(7) -0.037(7) 0.034(7) -0.023(8)
C32 0.089(9) 0.099(10) 0.020(6) -0.005(6) 0.023(7) -0.031(8)
C33 0.116(11) 0.087(9) 0.024(6) 0.013(6) 0.015(7) -0.041(9)
C34 0.086(9) 0.079(9) 0.044(8) 0.043(7) -0.006(7) -0.019(8)
C35 0.092(10) 0.050(8) 0.074(10) 0.032(7) -0.006(9) -0.003(7)
C36 0.074(8) 0.036(6) 0.096(12) 0.023(7) 0.016(9) 0.009(6)
C37 0.101(11) 0.028(6) 0.093(11) 0.014(7) 0.027(10) 0.005(6)
C38 0.092(9) 0.034(7) 0.093(11) -0.026(7) 0.039(10) -0.003(6)
C39 0.098(9) 0.044(7) 0.067(9) -0.039(6) 0.041(8) -0.033(7)
C40 0.075(8) 0.060(8) 0.070(10) -0.038(7) -0.004(8) -0.033(7)
C41 0.064(7) 0.097(9) 0.030(7) -0.013(7) -0.001(6) -0.056(7)
C42 0.080(9) 0.117(11) 0.022(6) -0.017(7) -0.017(6) -0.049(8)
C43 0.060(8) 0.103(11) 0.043(8) 0.013(8) -0.037(7) -0.030(8)
C44 0.027(6) 0.112(12) 0.073(10) 0.024(9) -0.023(7) 0.005(7)
C45 0.038(7) 0.074(9) 0.103(12) 0.019(9) -0.019(8) 0.025(6)
C46 0.025(6) 0.089(10) 0.120(13) 0.013(10) 0.004(8) 0.013(6)
C47 0.030(6) 0.081(9) 0.105(12) -0.018(9) 0.028(7) 0.022(6)
C48 0.063(8) 0.088(10) 0.075(10) -0.036(8) 0.048(8) -0.011(7)
C49 0.048(7) 0.101(10) 0.077(10) -0.021(9) 0.043(7) -0.020(7)
C50 0.062(8) 0.105(10) 0.047(8) 0.003(8) 0.029(7) -0.037(8)
C51 0.088(9) 0.055(7) 0.061(8) 0.011(7) 0.023(8) -0.033(7)
C52 0.099(10) 0.040(7) 0.066(9) 0.017(7) 0.004(9) -0.024(7)
C53 0.102(10) 0.027(6) 0.079(10) -0.008(6) 0.025(9) -0.030(6)
C54 0.101(10) 0.057(8) 0.052(8) -0.018(7) 0.013(9) -0.044(7)
C55 0.047(6) 0.070(8) 0.075(10) -0.018(8) 0.006(7) -0.033(6)
C56 0.050(7) 0.086(9) 0.056(9) -0.024(8) -0.002(7) -0.038(7)
C57 0.030(6) 0.119(12) 0.056(9) -0.011(9) -0.005(6) -0.023(7)
C58 0.014(5) 0.092(10) 0.124(14) -0.005(10) 0.014(7) -0.005(6)
C59 0.032(6) 0.094(10) 0.092(11) -0.020(9) 0.026(7) -0.027(6)
C60 0.065(7) 0.067(8) 0.064(9) -0.007(7) 0.024(7) -0.036(6)
C61 0.037(5) 0.037(5) 0.029(5) -0.012(4) 0.009(5) -0.007(4)
C62 0.043(5) 0.044(6) 0.045(7) -0.019(5) 0.009(5) -0.001(4)
C63 0.024(5) 0.069(7) 0.068(8) -0.024(6) 0.015(5) -0.005(5)
C64 0.065(7) 0.067(7) 0.054(7) -0.021(6) 0.032(6) -0.038(6)
C65 0.067(6) 0.038(6) 0.027(5) 0.004(5) 0.015(5) -0.010(5)
C66 0.041(5) 0.040(5) 0.051(7) -0.017(5) -0.003(5) -0.001(4)
C67 0.034(5) 0.043(6) 0.046(7) -0.006(5) 0.009(5) -0.001(4)
C68 0.048(6) 0.056(7) 0.060(8) -0.026(6) 0.002(6) -0.007(5)
C69 0.069(8) 0.109(10) 0.185(17) -0.104(11) -0.031(10) 0.030(8)
C70 0.082(10) 0.175(16) 0.35(3) -0.198(18) -0.111(14) 0.074(10)
C71 0.080(9) 0.101(10) 0.24(2) -0.136(12) -0.091(11) 0.044(8)
C72 0.039(5) 0.039(5) 0.027(6) -0.003(5) 0.004(5) -0.004(4)
C73 0.047(6) 0.054(6) 0.053(7) -0.001(6) 0.008(6) 0.006(5)
C74 0.059(7) 0.077(9) 0.096(11) -0.005(9) 0.005(9) 0.008(6)
C75 0.073(9) 0.044(7) 0.096(12) 0.005(7) -0.040(9) -0.003(6)
C76 0.100(9) 0.048(7) 0.053(8) -0.002(6) -0.016(8) -0.001(6)
C77 0.055(6) 0.047(6) 0.043(7) -0.005(5) 0.004(6) -0.001(5)
C78 0.040(5) 0.028(5) 0.025(5) -0.004(4) 0.007(4) 0.002(4)
C79 0.035(5) 0.043(5) 0.036(6) 0.004(5) 0.012(5) 0.002(4)
C80 0.068(6) 0.028(5) 0.040(6) -0.001(5) 0.027(6) 0.007(5)
C81 0.059(6) 0.036(5) 0.040(6) -0.014(5) 0.018(6) -0.014(5)
C82 0.036(5) 0.037(5) 0.032(5) 0.000(4) -0.001(4) -0.004(4)
C83 0.036(5) 0.037(5) 0.029(5) -0.003(5) 0.008(4) -0.006(4)
C84 0.054(6) 0.034(5) 0.038(6) 0.003(5) 0.013(5) 0.002(4)
C85 0.064(6) 0.041(6) 0.042(6) 0.005(5) 0.026(6) -0.005(5)
C86 0.059(6) 0.064(7) 0.057(8) -0.002(7) 0.023(6) 0.001(6)
C87 0.096(8) 0.048(7) 0.082(9) 0.003(7) 0.057(8) 0.018(6)
C88 0.078(7) 0.025(5) 0.065(7) -0.001(5) 0.044(6) 0.005(5)
C89 0.023(4) 0.037(5) 0.035(6) 0.007(4) 0.004(4) 0.003(4)
C90 0.047(5) 0.049(6) 0.039(6) 0.007(5) 0.002(5) -0.007(5)
C91 0.039(6) 0.075(8) 0.057(8) 0.020(7) -0.008(6) -0.004(6)
C92 0.037(6) 0.097(10) 0.079(10) 0.049(8) -0.002(7) 0.015(6)
C93 0.057(7) 0.081(8) 0.085(10) 0.028(8) 0.038(7) 0.031(6)
C94 0.050(6) 0.056(7) 0.048(7) 0.007(6) 0.010(6) 0.006(5)
O1 0.148(10) 0.179(11) 0.180(11) 0.020(9) 0.039(8) 0.005(8)
O1' 0.177(11) 0.204(12) 0.186(11) -0.015(9) 0.033(8) 0.004(9)
O2 0.130(16) 0.151(17) 0.141(17) 0.000(10) 0.027(10) 0.008(10)
C101 0.199(10) 0.194(10) 0.202(10) 0.006(7) 0.043(7) -0.003(7)
C102 0.183(10) 0.191(10) 0.192(10) 0.001(7) 0.047(7) 0.001(7)
C103 0.182(10) 0.197(10) 0.192(10) 0.007(7) 0.049(7) 0.001(7)
C104 0.196(10) 0.197(10) 0.197(10) 0.008(7) 0.048(7) -0.005(7)
C105 0.208(10) 0.201(10) 0.203(10) 0.007(7) 0.039(7) -0.004(7)
C106 0.212(10) 0.203(10) 0.208(10) 0.006(7) 0.041(7) -0.004(7)

loop_
_geom_bond_atom_site_label_1
_geom_bond_atom_site_label_2
_geom_bond_distance
_geom_bond_site_symmetry_2
_geom_bond_publ_flag
Pd1 C2 2.139(8) . ?
Pd1 C1 2.140(8) . ?
Pd1 P2 2.332(2) . ?
Pd1 P1 2.335(3) . ?
Ru1 C62 2.149(8) . ?
Ru1 C79 2.150(8) . ?
Ru1 C61 2.151(8) . ?
Ru1 C78 2.153(8) . ?
Ru1 C63 2.175(9) . ?
Ru1 C82 2.176(9) . ?
Ru1 C65 2.178(9) . ?
Ru1 C80 2.180(8) . ?
Ru1 C81 2.187(8) . ?
Ru1 C64 2.210(10) . ?
P1 C66 1.830(9) . ?
P1 C61 1.833(8) . ?
P1 C72 1.841(9) . ?
P2 C78 1.809(8) . ?
P2 C89 1.823(7) . ?
P2 C83 1.834(9) . ?
C1 C9 1.453(11) . ?
C1 C2 1.492(12) . ?
C1 C6 1.500(11) . ?
C2 C12 1.462(11) . ?
C2 C3 1.487(12) . ?
C3 C4 1.355(12) . ?
C3 C14 1.454(12) . ?
C4 C17 1.440(14) . ?
C4 C5 1.469(14) . ?
C5 C6 1.384(13) . ?
C5 C19 1.479(13) . ?
C6 C7 1.432(12) . ?
C7 C21 1.413(13) . ?
C7 C8 1.425(13) . ?
C8 C24 1.350(12) . ?
C8 C9 1.438(12) . ?
C9 C10 1.388(12) . ?
C10 C11 1.437(13) . ?
C10 C26 1.458(12) . ?
C11 C12 1.397(12) . ?
C11 C28 1.488(13) . ?
C12 C13 1.404(12) . ?
C13 C30 1.423(13) . ?
C13 C14 1.428(12) . ?
C14 C15 1.381(13) . ?
C15 C32 1.450(14) . ?
C15 C16 1.476(15) . ?
C16 C17 1.379(15) . ?
C16 C34 1.455(14) . ?
C17 C18 1.438(15) . ?
C18 C36 1.389(15) . ?
C18 C19 1.434(16) . ?
C19 C20 1.401(15) . ?
C20 C21 1.418(15) . ?
C20 C38 1.459(15) . ?
C21 C22 1.429(14) . ?
C22 C23 1.383(15) . ?
C22 C39 1.445(15) . ?
C23 C42 1.438(15) . ?
C23 C24 1.484(14) . ?
C24 C25 1.438(15) . ?
C25 C26 1.393(15) . ?
C25 C43 1.472(14) . ?
C26 C27 1.416(15) . ?
C27 C45 1.415(15) . ?
C27 C28 1.431(15) . ?
C28 C29 1.368(15) . ?
C29 C30 1.428(14) . ?
C29 C47 1.463(14) . ?
C30 C31 1.466(15) . ?
C31 C32 1.388(14) . ?
C31 C48 1.436(14) . ?
C32 C33 1.471(14) . ?
C33 C50 1.396(14) . ?
C33 C34 1.491(16) . ?
C34 C35 1.373(16) . ?
C35 C36 1.371(16) . ?
C35 C52 1.463(15) . ?
C36 C37 1.436(16) . ?
C37 C38 1.340(16) . ?
C37 C53 1.472(16) . ?
C38 C39 1.443(16) . ?
C39 C40 1.402(15) . ?
C40 C41 1.431(15) . ?
C40 C54 1.472(16) . ?
C41 C42 1.396(14) . ?
C41 C56 1.465(15) . ?
C42 C43 1.504(16) . ?
C43 C44 1.385(16) . ?
C44 C45 1.437(16) . ?
C44 C57 1.453(17) . ?
C45 C46 1.432(17) . ?
C46 C47 1.389(16) . ?
C46 C58 1.445(15) . ?
C47 C48 1.436(16) . ?
C48 C49 1.407(15) . ?
C49 C50 1.423(15) . ?
C49 C59 1.448(15) . ?
C50 C51 1.455(15) . ?
C51 C52 1.398(15) . ?
C51 C60 1.438(14) . ?
C52 C53 1.429(16) . ?
C53 C54 1.365(15) . ?
C54 C55 1.412(15) . ?
C55 C60 1.378(15) . ?
C55 C56 1.463(16) . ?
C56 C57 1.309(15) . ?
C57 C58 1.452(17) . ?
C58 C59 1.436(16) . ?
C59 C60 1.428(15) . ?
C61 C65 1.421(11) . ?
C61 C62 1.424(10) . ?
C62 C63 1.408(11) . ?
C62 H62A 0.9800 . ?
C63 C64 1.414(13) . ?
C63 H63A 0.9800 . ?
C64 C65 1.449(11) . ?
C64 H64A 0.9800 . ?
C65 H65A 0.9800 . ?
C66 C67 1.361(10) . ?
C66 C71 1.377(13) . ?
C67 C68 1.388(11) . ?
C67 H67A 0.9300 . ?
C68 C69 1.327(12) . ?
C68 H68A 0.9300 . ?
C69 C70 1.365(14) . ?
C69 H69A 0.9300 . ?
C70 C71 1.362(15) . ?
C70 H70A 0.9300 . ?
C71 H71A 0.9300 . ?
C72 C73 1.366(11) . ?
C72 C77 1.390(12) . ?
C73 C74 1.378(13) . ?
C73 H73A 0.9300 . ?
C74 C75 1.366(16) . ?
C74 H74A 0.9300 . ?
C75 C76 1.384(16) . ?
C75 H75A 0.9300 . ?
C76 C77 1.375(12) . ?
C76 H76A 0.9300 . ?
C77 H77A 0.9300 . ?
C78 C82 1.404(9) . ?
C78 C79 1.440(10) . ?
C79 C80 1.423(11) . ?
C79 H79A 0.9800 . ?
C80 C81 1.386(11) . ?
C80 H80A 0.9800 . ?
C81 C82 1.414(11) . ?
C81 H81A 0.9800 . ?
C82 H82A 0.9800 . ?
C83 C84 1.382(11) . ?
C83 C88 1.402(11) . ?
C84 C85 1.369(11) . ?
C84 H84A 0.9300 . ?
C85 C86 1.358(12) . ?
C85 H85A 0.9300 . ?
C86 C87 1.377(13) . ?
C86 H86A 0.9300 . ?
C87 C88 1.384(12) . ?
C87 H87A 0.9300 . ?
C88 H88A 0.9300 . ?
C89 C94 1.378(11) . ?
C89 C90 1.381(11) . ?
C90 C91 1.387(11) . ?
C90 H90A 0.9300 . ?
C91 C92 1.342(14) . ?
C91 H91A 0.9300 . ?
C92 C93 1.390(15) . ?
C92 H92A 0.9300 . ?
C93 C94 1.425(12) . ?
C93 H93A 0.9300 . ?
C94 H94A 0.9300 . ?
O1 O1' 1.43(3) . ?
C101 C102 1.3900 . ?
C101 C106 1.3900 . ?
C101 H10A 0.9300 . ?
C102 C103 1.3900 . ?
C102 H10B 0.9300 . ?
C103 C104 1.3900 . ?
C103 H10C 0.9300 . ?
C104 C105 1.3900 . ?
C104 H10D 0.9300 . ?
C105 C106 1.3900 . ?
C105 H10E 0.9300 . ?
C106 H10F 0.9300 . ?
